data_7058555
loop_
_publ_author_name
'Kaushal, Mani'
'Lobana, Tarlok S.'
'Nim, Lovedeep'
'Bala, Ritu'
'Arora, Daljit S.'
'Garcia-Santos, Isabel'
'Duff, Courtney E.'
'Jasinski, Jerry P.'

_publ_section_title
;
 Synthesis of 2-acetylpyridine-N-substituted thiosemicarbazonates of
 copper(ii) with high antimicrobial activity against methicillin resistant
 S. aureus, K. pneumoniae 1 and C. albicans
;
_journal_issue 29
_journal_name_full 'New Journal of Chemistry'
_journal_page_first 11727
_journal_paper_doi 10.1039/C9NJ01459D
_journal_volume 43
_journal_year 2019
_chemical_formula_moiety 'C10 H13 Cu I N4 S'
_chemical_formula_sum 'C10 H13 Cu I N4 S'
_chemical_formula_weight 411.74
_space_group_crystal_system monoclinic
_space_group_IT_number 14
_space_group_name_Hall '-P 2yn'
_space_group_name_H-M_alt 'P 1 21/n 1'
_symmetry_space_group_name_Hall '-P 2yn'
_symmetry_space_group_name_H-M 'P 1 21/n 1'
_atom_sites_solution_hydrogens geom
_atom_sites_solution_primary dual
_audit_creation_date 2017-08-25
_audit_creation_method
;
Olex2 1.2
(compiled 2017.08.10 svn.r3458 for OlexSys, GUI svn.r5381)
;
_audit_update_record
;
2019-02-05 deposited with the CCDC.    2019-06-27 downloaded from the CCDC.
;
_cell_angle_alpha 90
_cell_angle_beta 93.277(2)
_cell_angle_gamma 90
_cell_formula_units_Z 4
_cell_length_a 10.7000(3)
_cell_length_b 8.8890(4)
_cell_length_c 14.2638(4)
_cell_measurement_reflns_used 2278
_cell_measurement_temperature 293(2)
_cell_measurement_theta_max 71.3280
_cell_measurement_theta_min 4.1450
_cell_volume 1354.44(8)
_computing_cell_refinement 'CrysAlisPro (Rigaku OD, 2015)'
_computing_data_collection 'CrysAlisPro  (Rigaku OD, 2015)'
_computing_data_reduction 'CrysAlisPro (Rigaku OD, 2015)'
_computing_molecular_graphics 'Olex2 (Dolomanov et al., 2009)'
_computing_publication_material 'Olex2 (Dolomanov et al., 2009)'
_computing_structure_refinement 'ShelXL (Sheldrick, 2015a)'
_computing_structure_solution 'ShelXT (Sheldrick, 2015b)'
_diffrn_ambient_temperature 293(2)
_diffrn_detector 'CCD plate'
_diffrn_detector_area_resol_mean 16.0416
_diffrn_detector_type Eos
_diffrn_measured_fraction_theta_full 0.999
_diffrn_measured_fraction_theta_max 0.982
_diffrn_measurement_details
;
List of Runs (angles in degrees, time in seconds):

  # Type    Start    End  Width  t~exp~   \w     \q     \k     \f   Frames
#--------------------------------------------------------------------------
  1  \w    -60.00 -10.00   1.00    2.10    --  -33.50  77.00   0.00   50
  2  \w    -94.00  -7.00   1.00    2.10    --  -33.50 -77.00-120.00   87
  3  \w    -82.00 -36.00   1.00    2.10    --  -33.50-178.00 -30.00   46
  4  \w     -1.00  58.00   1.00    2.10    --   35.36 -99.00  60.00   59
  5  \w     50.00 109.00   1.00    8.38    --  108.00 -94.00 -60.00   59
  6  \w     70.00 129.00   1.00    8.38    --  108.00 -30.00-150.00   59
  7  \w     40.00 103.00   1.00    8.38    --  108.00 -94.00   0.00   63
  8  \w     58.00  99.00   1.00    8.38    --  108.00 -94.00  90.00   41
  9  \w     42.00 119.00   1.00    8.38    --  108.00 -45.00 -30.00   77
 10  \w     70.00 176.00   1.00    8.38    --  108.00  15.00  60.00  106
 11  \w    131.00 157.00   1.00    8.38    --  108.00 111.00  90.00   26
 12  \w    112.00 157.00   1.00    8.38    --  108.00 111.00  30.00   45
 13  \w    102.00 127.00   1.00    8.38    --  108.00 111.00 -60.00   25
 14  \w    101.00 127.00   1.00    8.38    --  108.00 111.00  90.00   26
 15  \w    -69.00 -44.00   1.00    2.10    --  -33.50-178.00 150.00   25
 16  \w    -83.00 -37.00   1.00    2.10    --  -33.50-178.00  60.00   46
;
_diffrn_measurement_device 'four-circle diffractometer'
_diffrn_measurement_device_type 'Rigaku, Oxford diffraction'
_diffrn_measurement_method '\w scans'
_diffrn_orient_matrix_type 'CrysAlisPro convention (1999,Acta A55,543-557)'
_diffrn_orient_matrix_UB_11 -0.0102782000
_diffrn_orient_matrix_UB_12 -0.1695625000
_diffrn_orient_matrix_UB_13 -0.0216621000
_diffrn_orient_matrix_UB_21 -0.1427416000
_diffrn_orient_matrix_UB_22 0.0162622000
_diffrn_orient_matrix_UB_23 -0.0176917000
_diffrn_orient_matrix_UB_31 0.0177216000
_diffrn_orient_matrix_UB_32 0.0323617000
_diffrn_orient_matrix_UB_33 -0.1044676000
_diffrn_radiation_monochromator graphite
_diffrn_radiation_probe x-ray
_diffrn_radiation_type CuK\a
_diffrn_radiation_wavelength 1.54184
_diffrn_reflns_av_R_equivalents 0.0448
_diffrn_reflns_av_unetI/netI 0.0566
_diffrn_reflns_Laue_measured_fraction_full 0.999
_diffrn_reflns_Laue_measured_fraction_max 0.982
_diffrn_reflns_limit_h_max 13
_diffrn_reflns_limit_h_min -11
_diffrn_reflns_limit_k_max 10
_diffrn_reflns_limit_k_min -9
_diffrn_reflns_limit_l_max 10
_diffrn_reflns_limit_l_min -17
_diffrn_reflns_number 4991
_diffrn_reflns_point_group_measured_fraction_full 0.999
_diffrn_reflns_point_group_measured_fraction_max 0.982
_diffrn_reflns_theta_full 67.684
_diffrn_reflns_theta_max 71.355
_diffrn_reflns_theta_min 5.032
_diffrn_source 'fine-focus sealed X-ray tube'
_diffrn_source_type 'Enhance (Cu) X-ray Source'
_exptl_absorpt_coefficient_mu 21.482
_exptl_absorpt_correction_T_max 1.00000
_exptl_absorpt_correction_T_min 0.13635
_exptl_absorpt_correction_type multi-scan
_exptl_absorpt_process_details
;
CrysAlisPro 1.171.38.43f (Rigaku Oxford Diffraction, 2015)
Empirical absorption correction using spherical harmonics,
 implemented in SCALE3 ABSPACK scaling algorithm.
;
_exptl_crystal_colour black
_exptl_crystal_colour_primary black
_exptl_crystal_density_diffrn 2.019
_exptl_crystal_description prism
_exptl_crystal_F_000 796
_exptl_crystal_size_max 0.32
_exptl_crystal_size_mid 0.12
_exptl_crystal_size_min 0.06
_refine_diff_density_max 0.856
_refine_diff_density_min -1.900
_refine_diff_density_rms 0.194
_refine_ls_extinction_method none
_refine_ls_goodness_of_fit_ref 1.059
_refine_ls_hydrogen_treatment constr
_refine_ls_matrix_type full
_refine_ls_number_parameters 156
_refine_ls_number_reflns 2581
_refine_ls_number_restraints 0
_refine_ls_restrained_S_all 1.059
_refine_ls_R_factor_all 0.0547
_refine_ls_R_factor_gt 0.0496
_refine_ls_shift/su_max 0.000
_refine_ls_shift/su_mean 0.000
_refine_ls_structure_factor_coef Fsqd
_refine_ls_weighting_details 'w=1/[\s^2^(Fo^2^)+(0.0796P)^2^+0.0587P] where P=(Fo^2^+2Fc^2^)/3'
_refine_ls_weighting_scheme calc
_refine_ls_wR_factor_gt 0.1263
_refine_ls_wR_factor_ref 0.1328
_reflns_Friedel_coverage 0.000
_reflns_number_gt 2302
_reflns_number_total 2581
_reflns_threshold_expression 'I > 2\s(I)'
_cod_data_source_file c9nj01459d2.cif
_cod_data_source_block 11
_cod_depositor_comments 'Adding full bibliography for 7058549--7058555.cif.'
_cod_database_code 7058555
_shelxl_version_number 2014/6
_chemical_oxdiff_formula 'C14 H14 N5 S Cu I'
_chemical_oxdiff_usercomment 'Lobana's JPL-230-New'
_shelx_space_group_comment
;
The symmetry employed for this shelxl refinement is uniquely defined
by the following loop, which should always be used as a source of
symmetry information in preference to the above space-group names.
They are only intended as comments.
;
_shelx_estimated_absorpt_t_max 0.359
_shelx_estimated_absorpt_t_min 0.055
_reflns_odcompleteness_completeness 99.85
_reflns_odcompleteness_iscentric 1
_reflns_odcompleteness_theta 68.13
_olex2_refinement_description
;
1. Fixed Uiso
 At 1.2 times of:
  All C(H) groups, All C(H,H) groups, All N(H) groups
 At 1.5 times of:
  All C(H,H,H) groups
2.a Secondary CH2 refined with riding coordinates:
 C9(H9A,H9B)
2.b Aromatic/amide H refined with riding coordinates:
 N4(H4), C3(H3), C4(H4A), C5(H5), C6(H6)
2.c Idealised Me refined as rotating group:
 C8(H8A,H8B,H8C), C10(H10A,H10B,H10C)
;
_olex2_exptl_crystal_mounting_method 'POLYMER LOOP'
_olex2_submission_special_instructions 'No special instructions were received'
_oxdiff_exptl_absorpt_empirical_details
;
Empirical correction (ABSPACK) includes:
- Absorption correction using spherical harmonics
- Frame scaling
;
_oxdiff_exptl_absorpt_empirical_full_max 4.116
_oxdiff_exptl_absorpt_empirical_full_min 0.541

loop_
_space_group_symop_operation_xyz
'x, y, z'
'-x+1/2, y+1/2, -z+1/2'
'-x, -y, -z'
'x-1/2, -y-1/2, z-1/2'

loop_
_atom_site_label
_atom_site_type_symbol
_atom_site_fract_x
_atom_site_fract_y
_atom_site_fract_z
_atom_site_U_iso_or_equiv
_atom_site_adp_type
_atom_site_occupancy
_atom_site_site_symmetry_order
_atom_site_calc_flag
_atom_site_refinement_flags_posn
I1 I 0.53740(4) 0.26766(6) 0.22581(2) 0.04305(19) Uani 1 1 d .
Cu1 Cu 0.47133(6) 0.31104(10) 0.39397(5) 0.0219(2) Uani 1 1 d .
S1 S 0.31074(10) 0.46145(17) 0.35136(7) 0.0274(3) Uani 1 1 d .
N1 N 0.4185(3) 0.3457(5) 0.5221(3) 0.0203(8) Uani 1 1 d .
N2 N 0.3252(4) 0.4427(6) 0.5431(3) 0.0259(9) Uani 1 1 d .
N3 N 0.5889(4) 0.1674(6) 0.4656(3) 0.0250(9) Uani 1 1 d .
N4 N 0.1754(4) 0.5965(6) 0.4763(3) 0.0270(10) Uani 1 1 d .
H4 H 0.1443 0.6431 0.4276 0.032 Uiso 1 1 calc R
C1 C 0.4735(5) 0.2677(7) 0.5899(4) 0.0242(11) Uani 1 1 d .
C2 C 0.5724(4) 0.1676(7) 0.5591(4) 0.0242(10) Uani 1 1 d .
C3 C 0.6460(5) 0.0788(8) 0.6205(4) 0.0366(13) Uani 1 1 d .
H3 H 0.6349 0.0808 0.6846 0.044 Uiso 1 1 calc R
C4 C 0.7365(6) -0.0131(9) 0.5843(5) 0.0455(17) Uani 1 1 d .
H4A H 0.7880 -0.0713 0.6246 0.055 Uiso 1 1 calc R
C5 C 0.7501(5) -0.0182(8) 0.4908(5) 0.0410(15) Uani 1 1 d .
H5 H 0.8079 -0.0829 0.4658 0.049 Uiso 1 1 calc R
C6 C 0.6750(5) 0.0762(7) 0.4319(4) 0.0319(12) Uani 1 1 d .
H6 H 0.6856 0.0752 0.3677 0.038 Uiso 1 1 calc R
C7 C 0.2700(4) 0.5005(6) 0.4658(3) 0.0202(10) Uani 1 1 d .
C8 C 0.4360(7) 0.2725(8) 0.6880(4) 0.0385(15) Uani 1 1 d .
H8A H 0.4775 0.3548 0.7203 0.058 Uiso 1 1 calc GR
H8B H 0.4590 0.1798 0.7189 0.058 Uiso 1 1 calc GR
H8C H 0.3470 0.2860 0.6885 0.058 Uiso 1 1 calc GR
C9 C 0.1229(5) 0.6258(7) 0.5664(3) 0.0291(11) Uani 1 1 d .
H9A H 0.1868 0.6689 0.6094 0.035 Uiso 1 1 calc R
H9B H 0.0953 0.5320 0.5931 0.035 Uiso 1 1 calc R
C10 C 0.0131(6) 0.7337(8) 0.5544(5) 0.0373(15) Uani 1 1 d .
H10A H -0.0407 0.7029 0.5017 0.056 Uiso 1 1 calc GR
H10B H 0.0435 0.8335 0.5439 0.056 Uiso 1 1 calc GR
H10C H -0.0331 0.7327 0.6102 0.056 Uiso 1 1 calc GR

loop_
_atom_site_aniso_label
_atom_site_aniso_U_11
_atom_site_aniso_U_22
_atom_site_aniso_U_33
_atom_site_aniso_U_23
_atom_site_aniso_U_13
_atom_site_aniso_U_12
I1 0.0373(3) 0.0758(4) 0.0165(2) -0.01178(15) 0.00556(15) 0.01043(18)
Cu1 0.0143(3) 0.0392(5) 0.0121(3) -0.0023(3) 0.0002(2) 0.0042(3)
S1 0.0171(5) 0.0542(8) 0.0105(5) -0.0003(5) -0.0016(4) 0.0089(5)
N1 0.0114(16) 0.037(2) 0.0128(17) -0.0025(16) 0.0003(13) -0.0015(16)
N2 0.0189(18) 0.042(3) 0.0170(18) -0.0005(18) 0.0023(14) 0.0061(19)
N3 0.0163(18) 0.034(3) 0.024(2) -0.0030(18) -0.0027(15) -0.0019(17)
N4 0.0162(18) 0.048(3) 0.0170(19) 0.0046(18) 0.0003(14) 0.0070(18)
C1 0.018(2) 0.043(3) 0.012(2) 0.0069(19) -0.0025(17) -0.001(2)
C2 0.013(2) 0.035(3) 0.024(2) 0.001(2) -0.0036(17) -0.0077(19)
C3 0.027(2) 0.049(4) 0.033(3) 0.007(3) -0.011(2) -0.001(3)
C4 0.028(3) 0.049(4) 0.057(4) 0.012(3) -0.018(3) 0.011(3)
C5 0.020(2) 0.044(4) 0.058(4) -0.003(3) -0.005(2) 0.010(2)
C6 0.020(2) 0.038(3) 0.037(3) -0.008(2) 0.001(2) 0.002(2)
C7 0.0114(18) 0.036(3) 0.014(2) -0.0005(18) 0.0020(15) -0.0025(18)
C8 0.043(3) 0.057(4) 0.016(3) 0.010(2) 0.001(2) 0.006(3)
C9 0.024(2) 0.046(3) 0.018(2) 0.000(2) 0.0050(18) 0.004(2)
C10 0.025(3) 0.059(4) 0.029(3) -0.005(3) 0.006(2) 0.013(3)

loop_
_atom_type_symbol
_atom_type_description
_atom_type_scat_dispersion_real
_atom_type_scat_dispersion_imag
_atom_type_scat_source
C C 0.0181 0.0091 'International Tables Vol C Tables 4.2.6.8 and 6.1.1.4'
H H 0.0000 0.0000 'International Tables Vol C Tables 4.2.6.8 and 6.1.1.4'
Cu Cu -1.9646 0.5888 'International Tables Vol C Tables 4.2.6.8 and 6.1.1.4'
I I -0.3257 6.8362 'International Tables Vol C Tables 4.2.6.8 and 6.1.1.4'
N N 0.0311 0.0180 'International Tables Vol C Tables 4.2.6.8 and 6.1.1.4'
S S 0.3331 0.5567 'International Tables Vol C Tables 4.2.6.8 and 6.1.1.4'

loop_
_geom_angle_atom_site_label_1
_geom_angle_atom_site_label_2
_geom_angle_atom_site_label_3
_geom_angle
S1 Cu1 I1 94.84(4)
N1 Cu1 I1 179.18(12)
N1 Cu1 S1 84.36(13)
N1 Cu1 N3 80.40(18)
N3 Cu1 I1 100.39(13)
N3 Cu1 S1 163.65(14)
C7 S1 Cu1 95.39(17)
N2 N1 Cu1 123.7(3)
C1 N1 Cu1 117.7(4)
C1 N1 N2 118.5(4)
C7 N2 N1 111.1(4)
C2 N3 Cu1 112.6(4)
C6 N3 Cu1 128.4(4)
C6 N3 C2 119.0(5)
C7 N4 H4 118.5
C7 N4 C9 123.1(4)
C9 N4 H4 118.5
N1 C1 C2 113.7(5)
N1 C1 C8 123.5(5)
C2 C1 C8 122.7(5)
N3 C2 C1 115.6(5)
N3 C2 C3 121.2(5)
C3 C2 C1 123.2(5)
C2 C3 H3 120.6
C4 C3 C2 118.8(6)
C4 C3 H3 120.6
C3 C4 H4A 119.9
C5 C4 C3 120.2(5)
C5 C4 H4A 119.9
C4 C5 H5 120.7
C4 C5 C6 118.6(6)
C6 C5 H5 120.7
N3 C6 C5 122.0(6)
N3 C6 H6 119.0
C5 C6 H6 119.0
N2 C7 S1 125.3(4)
N2 C7 N4 117.2(4)
N4 C7 S1 117.5(4)
C1 C8 H8A 109.5
C1 C8 H8B 109.5
C1 C8 H8C 109.5
H8A C8 H8B 109.5
H8A C8 H8C 109.5
H8B C8 H8C 109.5
N4 C9 H9A 109.6
N4 C9 H9B 109.6
N4 C9 C10 110.4(4)
H9A C9 H9B 108.1
C10 C9 H9A 109.6
C10 C9 H9B 109.6
C9 C10 H10A 109.5
C9 C10 H10B 109.5
C9 C10 H10C 109.5
H10A C10 H10B 109.5
H10A C10 H10C 109.5
H10B C10 H10C 109.5

loop_
_geom_bond_atom_site_label_1
_geom_bond_atom_site_label_2
_geom_bond_distance
I1 Cu1 2.5682(8)
Cu1 S1 2.2339(14)
Cu1 N1 1.968(4)
Cu1 N3 2.027(5)
S1 C7 1.748(5)
N1 N2 1.366(6)
N1 C1 1.303(7)
N2 C7 1.324(6)
N3 C2 1.355(7)
N3 C6 1.337(7)
N4 H4 0.8600
N4 C7 1.339(7)
N4 C9 1.455(6)
C1 C2 1.470(8)
C1 C8 1.478(8)
C2 C3 1.390(8)
C3 H3 0.9300
C3 C4 1.389(10)
C4 H4A 0.9300
C4 C5 1.351(11)
C5 H5 0.9300
C5 C6 1.406(9)
C6 H6 0.9300
C8 H8A 0.9600
C8 H8B 0.9600
C8 H8C 0.9600
C9 H9A 0.9700
C9 H9B 0.9700
C9 C10 1.519(8)
C10 H10A 0.9600
C10 H10B 0.9600
C10 H10C 0.9600
